data_4116147
loop_
_publ_author_name
'Venkat R. Thalladi'
'Markus N\"usse'
'Roland Boese'

_publ_section_title
;
 The Melting Point Alternation in \a,\w-Alkanedicarboxylic Acids
;
_journal_name_full 'Journal of the American Chemical Society'
_journal_page_first 9227
_journal_page_last 9236
_journal_paper_doi 10.1021/ja0011459
_journal_volume 122
_journal_year 2000
_chemical_compound_source Fluka
_chemical_formula_moiety 'C10 H18 O4'
_chemical_formula_structural 'C10 H18 O4'
_chemical_formula_sum 'C10 H18 O4'
_chemical_formula_weight 202.24
_chemical_melting_point 407.5
_chemical_name_common 'Sebacic acid'
_chemical_name_systematic
; 
 Decane-1,10-dioic acid 
;
_space_group_IT_number 14
_symmetry_cell_setting monoclinic
_symmetry_space_group_name_Hall '-P 2ybc'
_symmetry_space_group_name_H-M 'P 1 21/c 1'
_atom_sites_solution_hydrogens geom
_atom_sites_solution_primary direct
_atom_sites_solution_secondary difmap
_audit_creation_method SHELXL
_cell_angle_alpha 90.00
_cell_angle_beta 93.4510(10)
_cell_angle_gamma 90.00
_cell_formula_units_Z 4
_cell_length_a 10.9106(4)
_cell_length_b 5.0109(2)
_cell_length_c 9.79360(10)
_cell_measurement_temperature 130(2)
_cell_volume 534.46(3)
_computing_structure_refinement 'SHELXL-93 (Sheldrick, 1993)'
_computing_structure_solution 'SHELXS-86 (Sheldrick, 1990)'
_diffrn_ambient_temperature 130(2)
_diffrn_radiation_monochromator graphite
_diffrn_radiation_source 'fine-focus sealed tube'
_diffrn_radiation_type MoK\a
_diffrn_radiation_wavelength 0.71073
_diffrn_reflns_av_R_equivalents 0.0533
_diffrn_reflns_av_sigmaI/netI 0.0478
_diffrn_reflns_limit_h_max 11
_diffrn_reflns_limit_h_min -13
_diffrn_reflns_limit_k_max 5
_diffrn_reflns_limit_k_min -5
_diffrn_reflns_limit_l_max 12
_diffrn_reflns_limit_l_min -3
_diffrn_reflns_number 4326
_diffrn_reflns_theta_max 28.38
_diffrn_reflns_theta_min 1.87
_exptl_absorpt_coefficient_mu 0.096
_exptl_crystal_density_diffrn 1.257
_exptl_crystal_F_000 220
_refine_diff_density_max 0.465
_refine_diff_density_min -0.222
_refine_diff_density_rms 0.086
_refine_ls_extinction_method none
_refine_ls_goodness_of_fit_all 0.968
_refine_ls_goodness_of_fit_obs 1.097
_refine_ls_matrix_type full
_refine_ls_number_parameters 68
_refine_ls_number_reflns 1022
_refine_ls_number_restraints 0
_refine_ls_restrained_S_all 0.968
_refine_ls_restrained_S_obs 1.097
_refine_ls_R_factor_all 0.0775
_refine_ls_R_factor_obs 0.0552
_refine_ls_shift/esd_max 0.000
_refine_ls_shift/esd_mean 0.000
_refine_ls_structure_factor_coef Fsqd
_refine_ls_weighting_details 'w=1/[\s^2^(Fo^2^)+(0.0922P)^2^+0.0000P] where P=(Fo^2^+2Fc^2^)/3'
_refine_ls_weighting_scheme calc
_refine_ls_wR_factor_all 0.1431
_refine_ls_wR_factor_obs 0.1322
_reflns_number_observed 699
_reflns_number_total 1022
_reflns_observed_criterion >2sigma(I)
_cod_data_source_file ja0011459_09.cif
_cod_data_source_block disa102m
_cod_depositor_comments
;
The following automatic conversions were performed:

'_refine_ls_weighting_scheme' value 'calc
w=1/[\s^2^(Fo^2^)+(0.0922P)^2^+0.0000P] where P=(Fo^2^+2Fc^2^)/3' was
changed to 'calc'. New tag '_refine_ls_weighting_details' was
created. The value of the new tag was set to
'w=1/[\s^2^(Fo^2^)+(0.0922P)^2^+0.0000P] where P=(Fo^2^+2Fc^2^)/3'.

Automatic conversion script
Id: cif_fix_values 3143 2015-03-26 13:38:13Z robertas 
;
_cod_database_code 4116147

loop_
_symmetry_equiv_pos_as_xyz
'x, y, z'
'-x, y+1/2, -z+1/2'
'-x, -y, -z'
'x, -y-1/2, z-1/2'

loop_
_atom_site_aniso_label
_atom_site_aniso_U_11
_atom_site_aniso_U_22
_atom_site_aniso_U_33
_atom_site_aniso_U_23
_atom_site_aniso_U_13
_atom_site_aniso_U_12
O1 0.0279(9) 0.0416(11) 0.0336(7) -0.0092(6) 0.0130(5) -0.0034(8)
O2 0.0282(9) 0.0422(11) 0.0357(7) -0.0082(6) 0.0163(6) -0.0072(7)
C1 0.0191(12) 0.0329(13) 0.0258(8) 0.0017(7) 0.0055(7) 0.0043(10)
C2 0.0243(12) 0.0359(13) 0.0282(9) -0.0045(7) 0.0109(8) 0.0006(9)
C3 0.0234(12) 0.0347(12) 0.0287(9) -0.0039(7) 0.0119(7) -0.0001(10)
C4 0.0257(12) 0.0377(14) 0.0324(9) -0.0071(8) 0.0133(8) -0.0024(11)
C5 0.0267(12) 0.0376(13) 0.0346(9) -0.0061(8) 0.0151(8) -0.0019(10)

loop_
_atom_site_label
_atom_site_type_symbol
_atom_site_fract_x
_atom_site_fract_y
_atom_site_fract_z
_atom_site_U_iso_or_equiv
_atom_site_thermal_displace_type
_atom_site_occupancy
_atom_site_calc_flag
_atom_site_refinement_flags
O1 O 0.87042(13) -0.0996(3) 0.57283(13) 0.0339(5) Uani 1 d .
O2 O 0.98949(13) 0.2530(3) 0.62260(13) 0.0348(5) Uani 1 d .
H1 H 1.0409(26) 0.1974(58) 0.5489(30) 0.084(9) Uiso 1 d .
C1 C 0.8955(2) 0.0987(4) 0.6424(2) 0.0258(5) Uani 1 d .
C2 C 0.8204(2) 0.1889(4) 0.7576(2) 0.0291(5) Uani 1 d .
H2A H 0.7900(2) 0.3715(4) 0.7370(2) 0.035 Uiso 1 calc R
H2B H 0.8747(2) 0.1987(4) 0.8421(2) 0.035 Uiso 1 calc R
C3 C 0.7117(2) 0.0136(4) 0.7850(2) 0.0285(5) Uani 1 d .
H3B H 0.7404(2) -0.1717(4) 0.8014(2) 0.034 Uiso 1 calc R
H3A H 0.6536(2) 0.0127(4) 0.7033(2) 0.034 Uiso 1 calc R
C4 C 0.6454(2) 0.1100(4) 0.9082(2) 0.0314(5) Uani 1 d .
H4B H 0.7032(2) 0.1028(4) 0.9899(2) 0.038 Uiso 1 calc R
H4A H 0.6217(2) 0.2990(4) 0.8933(2) 0.038 Uiso 1 calc R
C5 C 0.5319(2) -0.0475(4) 0.9373(2) 0.0324(5) Uani 1 d .
H5B H 0.5549(2) -0.2373(4) 0.9503(2) 0.039 Uiso 1 calc R
H5A H 0.4730(2) -0.0367(4) 0.8565(2) 0.039 Uiso 1 calc R

loop_
_atom_type_symbol
_atom_type_description
_atom_type_scat_dispersion_real
_atom_type_scat_dispersion_imag
_atom_type_scat_source
C C 0.0033 0.0016 'International Tables Vol C Tables 4.2.6.8 and 6.1.1.4'
H H 0.0000 0.0000 'International Tables Vol C Tables 4.2.6.8 and 6.1.1.4'
O O 0.0106 0.0060 'International Tables Vol C Tables 4.2.6.8 and 6.1.1.4'

loop_
_geom_angle_atom_site_label_1
_geom_angle_atom_site_label_2
_geom_angle_atom_site_label_3
_geom_angle
_geom_angle_site_symmetry_3
O1 C1 O2 123.2(2) .
O1 C1 C2 123.1(2) .
O2 C1 C2 113.6(2) .
C1 C2 C3 115.3(2) .
C2 C3 C4 111.8(2) .
C5 C4 C3 114.7(2) .
C4 C5 C5 114.1(2) 3_657

loop_
_geom_bond_atom_site_label_1
_geom_bond_atom_site_label_2
_geom_bond_distance
_geom_bond_site_symmetry_2
O1 C1 1.226(2) .
O2 C1 1.308(2) .
C1 C2 1.504(2) .
C2 C3 1.512(3) .
C3 C4 1.523(2) .
C4 C5 1.510(3) .
C5 C5 1.524(3) 3_657
